data_7110562
loop_
_publ_author_name
'Davidson, Matthew G.'
'Fox, Mark A.'
'Hibbert, Thomas G.'
'Howard, Judith A. K.'
'Mackinnon, Angus'
'Neretin, Ivan S.'
'Wade, Kenneth'

_publ_section_title
;
 Deboronation of ortho-carborane by an iminophosphorane: crystal
 structures of the novel carborane adduct nido-C2B10H12&#x00B7;HNP(NMe2)3
 and the borenium salt [(Me2N)3PNHBNP(NMe2)3]2O2+(C2B9H12&#x2212;)2
;
_journal_issue 17
_journal_name_full 'Chemical Communications'
_journal_page_first 1649
_journal_paper_doi 10.1039/a903030a
_journal_year 1999
_chemical_formula_moiety 'C2 H12 B10,C6 H19 N4 P'
_chemical_formula_sum 'C8 H31 B10 N4 P'
_chemical_formula_weight 322.44
_chemical_name_common '1,2-dicarbadodecaborane-imino-tris(dimethylamino)phosphorane adduct'
_chemical_name_systematic
; 
 ? 
;
_space_group_IT_number 61
_symmetry_cell_setting orthorhombic
_symmetry_space_group_name_Hall '-P 2ac 2ab'
_symmetry_space_group_name_H-M 'P b c a'
_atom_sites_solution_hydrogens geom
_atom_sites_solution_primary direct
_atom_sites_solution_secondary difmap
_audit_creation_method SHELXL-97
_cell_angle_alpha 90.00
_cell_angle_beta 90.00
_cell_angle_gamma 90.00
_cell_formula_units_Z 8
_cell_length_a 10.799(2)
_cell_length_b 17.252(4)
_cell_length_c 20.326(4)
_cell_measurement_temperature 153(2)
_cell_volume 3786.8(13)
_computing_cell_refinement 'Bruker SMART'
_computing_data_collection 'Bruker SMART'
_computing_data_reduction 'Bruker SAINT'
_computing_molecular_graphics SHELXTL
_computing_publication_material SHELXTL
_computing_structure_refinement 'SHELXL-97 (Sheldrick, 1997)'
_computing_structure_solution 'SHELXS-97 (Sheldrick, 1990)'
_diffrn_ambient_temperature 153(2)
_diffrn_detector_area_resol_mean 8
_diffrn_measured_fraction_theta_full 0.999
_diffrn_measured_fraction_theta_max 0.999
_diffrn_measurement_device_type 'SMART 1K CCD area detector'
_diffrn_measurement_method '\w scans'
_diffrn_radiation_monochromator graphite
_diffrn_radiation_source 'fine-focus sealed tube'
_diffrn_radiation_type MoK\a
_diffrn_radiation_wavelength 0.71073
_diffrn_reflns_av_R_equivalents 0.1712
_diffrn_reflns_av_sigmaI/netI 0.1165
_diffrn_reflns_limit_h_max 13
_diffrn_reflns_limit_h_min -14
_diffrn_reflns_limit_k_max 13
_diffrn_reflns_limit_k_min -22
_diffrn_reflns_limit_l_max 26
_diffrn_reflns_limit_l_min -26
_diffrn_reflns_number 25525
_diffrn_reflns_theta_full 27.49
_diffrn_reflns_theta_max 27.49
_diffrn_reflns_theta_min 2.00
_diffrn_standards_decay_% 0
_exptl_absorpt_coefficient_mu 0.141
_exptl_absorpt_correction_type none
_exptl_crystal_colour colorless
_exptl_crystal_density_diffrn 1.131
_exptl_crystal_density_method 'not measured'
_exptl_crystal_description block
_exptl_crystal_F_000 1376
_refine_diff_density_max 0.450
_refine_diff_density_min -0.406
_refine_diff_density_rms 0.072
_refine_ls_extinction_coef 0.0006(3)
_refine_ls_extinction_expression Fc^*^=kFc[1+0.001xFc^2^\l^3^/sin(2\q)]^-1/4^
_refine_ls_extinction_method SHELXL
_refine_ls_goodness_of_fit_ref 1.053
_refine_ls_hydrogen_treatment mixed
_refine_ls_matrix_type full
_refine_ls_number_parameters 267
_refine_ls_number_reflns 4337
_refine_ls_number_restraints 0
_refine_ls_restrained_S_all 1.053
_refine_ls_R_factor_all 0.1681
_refine_ls_R_factor_gt 0.0766
_refine_ls_shift/su_max 0.000
_refine_ls_shift/su_mean 0.000
_refine_ls_structure_factor_coef Fsqd
_refine_ls_weighting_details 'calc w=1/[\s^2^(Fo^2^)+(0.0561P)^2^+4.3755P] where P=(Fo^2^+2Fc^2^)/3'
_refine_ls_weighting_scheme calc
_refine_ls_wR_factor_gt 0.1457
_refine_ls_wR_factor_ref 0.1873
_reflns_number_gt 2221
_reflns_number_total 4337
_reflns_threshold_expression >2sigma(I)
_cod_data_source_file 903030asup1.cif
_cod_data_source_block (3)
_cod_depositor_comments
;
The following automatic conversions were performed:

'_symmetry_cell_setting' value 'Orthorhombic' changed to
'orthorhombic' according to
/home/saulius/struct/CIF-dictionaries/cif_core.dic dictionary named
'cif_core.dic' version 2.4.2 from 2011-04-26.

Automatic conversion script
Id: cif_fix_values 1891 2012-01-12 08:04:46Z andrius 
;
_cod_original_cell_volume 3786.9(13)
_cod_original_sg_symbol_H-M Pbca
_cod_database_code 7110562

loop_
_symmetry_equiv_pos_as_xyz
'x, y, z'
'-x+1/2, -y, z+1/2'
'-x, y+1/2, -z+1/2'
'x+1/2, -y+1/2, -z'
'-x, -y, -z'
'x-1/2, y, -z-1/2'
'x, -y-1/2, z-1/2'
'-x-1/2, y-1/2, z'

loop_
_atom_site_label
_atom_site_type_symbol
_atom_site_fract_x
_atom_site_fract_y
_atom_site_fract_z
_atom_site_U_iso_or_equiv
_atom_site_adp_type
_atom_site_occupancy
_atom_site_symmetry_multiplicity
_atom_site_calc_flag
_atom_site_refinement_flags
P1 P 0.25223(9) 0.24518(6) 0.64315(4) 0.0242(2) Uani 1 1 d .
N1 N 0.3050(3) 0.2853(2) 0.71138(16) 0.0300(8) Uani 1 1 d .
H1 H 0.369(4) 0.270(3) 0.716(2) 0.051(16) Uiso 1 1 d .
B1 B 0.2551(5) 0.4897(3) 0.9143(2) 0.0364(10) Uani 1 1 d .
H1' H 0.280(4) 0.526(3) 0.955(2) 0.062(14) Uiso 1 1 d .
N2 N 0.3415(3) 0.17456(18) 0.61935(16) 0.0322(8) Uani 1 1 d .
B2 B 0.1657(5) 0.4030(3) 0.9233(2) 0.0379(12) Uani 1 1 d .
H2 H 0.122(4) 0.379(2) 0.9700(19) 0.044(12) Uiso 1 1 d .
N3 N 0.2531(3) 0.30910(17) 0.58438(13) 0.0265(7) Uani 1 1 d .
B3 B 0.0993(5) 0.4853(3) 0.8843(2) 0.0360(11) Uani 1 1 d .
H3 H 0.016(4) 0.519(2) 0.9001(17) 0.043(11) Uiso 1 1 d .
N4 N 0.1135(3) 0.21379(18) 0.65895(15) 0.0263(7) Uani 1 1 d .
B4 B 0.2167(5) 0.5293(3) 0.8358(3) 0.0358(12) Uani 1 1 d .
H4 H 0.207(3) 0.589(2) 0.8251(17) 0.034(11) Uiso 1 1 d .
B5 B 0.3543(4) 0.4767(3) 0.8456(2) 0.0327(11) Uani 1 1 d .
H5 H 0.449(4) 0.506(2) 0.8433(18) 0.043(11) Uiso 1 1 d .
B6 B 0.3226(4) 0.3969(3) 0.9009(2) 0.0335(11) Uani 1 1 d .
H6 H 0.393(3) 0.3727(19) 0.9355(16) 0.023(9) Uiso 1 1 d .
C7 C 0.0929(4) 0.3950(2) 0.8501(2) 0.0347(10) Uani 1 1 d .
H7 H 0.004(4) 0.370(2) 0.8485(19) 0.047(12) Uiso 1 1 d .
C8 C 0.1197(4) 0.4621(2) 0.8029(2) 0.0329(10) Uani 1 1 d .
H8 H 0.053(4) 0.480(2) 0.7736(19) 0.048(13) Uiso 1 1 d .
B9 B 0.2623(4) 0.4586(3) 0.7739(2) 0.0296(10) Uani 1 1 d .
H9 H 0.281(4) 0.482(2) 0.7221(19) 0.044(12) Uiso 1 1 d .
B10 B 0.3383(4) 0.3809(3) 0.8148(2) 0.0278(10) Uani 1 1 d .
H10 H 0.430(3) 0.3477(19) 0.8055(16) 0.025(9) Uiso 1 1 d .
B11 B 0.2124(4) 0.3359(3) 0.8586(2) 0.0305(10) Uani 1 1 d .
H11 H 0.198(3) 0.275(2) 0.8729(16) 0.028(10) Uiso 1 1 d .
B12 B 0.2370(4) 0.3397(3) 0.7566(2) 0.0295(10) Uani 1 1 d .
H12 H 0.131(3) 0.341(2) 0.7422(17) 0.030(10) Uiso 1 1 d .
C21 C 0.4707(4) 0.1883(3) 0.6000(2) 0.0446(12) Uani 1 1 d .
H21A H 0.4890 0.2438 0.6028 0.067 Uiso 1 1 calc R
H21B H 0.4832 0.1705 0.5546 0.067 Uiso 1 1 calc R
H21C H 0.5260 0.1596 0.6295 0.067 Uiso 1 1 calc R
C22 C 0.3013(4) 0.0943(2) 0.6110(2) 0.0432(11) Uani 1 1 d .
H22A H 0.2113 0.0912 0.6165 0.065 Uiso 1 1 calc R
H22B H 0.3418 0.0616 0.6440 0.065 Uiso 1 1 calc R
H22C H 0.3237 0.0763 0.5668 0.065 Uiso 1 1 calc R
C31 C 0.2665(4) 0.2900(3) 0.51390(18) 0.0404(11) Uani 1 1 d .
H31A H 0.2869 0.2350 0.5092 0.061 Uiso 1 1 calc R
H31B H 0.3330 0.3215 0.4948 0.061 Uiso 1 1 calc R
H31C H 0.1886 0.3010 0.4910 0.061 Uiso 1 1 calc R
C32 C 0.2135(4) 0.3897(2) 0.5955(2) 0.0399(11) Uani 1 1 d .
H32A H 0.2745 0.4251 0.5763 0.060 Uiso 1 1 calc R
H32B H 0.2071 0.3994 0.6429 0.060 Uiso 1 1 calc R
H32C H 0.1327 0.3982 0.5748 0.060 Uiso 1 1 calc R
C41 C 0.0172(4) 0.2100(2) 0.6073(2) 0.0378(10) Uani 1 1 d .
H41A H 0.0109 0.1568 0.5908 0.057 Uiso 1 1 calc R
H41B H 0.0394 0.2448 0.5711 0.057 Uiso 1 1 calc R
H41C H -0.0627 0.2259 0.6259 0.057 Uiso 1 1 calc R
C42 C 0.0848(4) 0.1690(3) 0.71854(19) 0.0380(10) Uani 1 1 d .
H42A H 0.0061 0.1870 0.7371 0.057 Uiso 1 1 calc R
H42B H 0.1510 0.1763 0.7510 0.057 Uiso 1 1 calc R
H42C H 0.0782 0.1140 0.7073 0.057 Uiso 1 1 calc R

loop_
_atom_site_aniso_label
_atom_site_aniso_U_11
_atom_site_aniso_U_22
_atom_site_aniso_U_33
_atom_site_aniso_U_23
_atom_site_aniso_U_13
_atom_site_aniso_U_12
P1 0.0190(4) 0.0250(5) 0.0287(4) 0.0019(4) -0.0007(5) 0.0024(5)
N1 0.0187(17) 0.040(2) 0.0313(18) 0.0005(15) -0.0046(15) 0.0058(16)
B1 0.040(3) 0.037(3) 0.032(2) -0.007(2) 0.007(2) -0.001(3)
N2 0.0179(16) 0.0254(18) 0.053(2) 0.0014(16) 0.0064(15) 0.0006(14)
B2 0.036(3) 0.043(3) 0.035(3) 0.004(2) 0.006(2) 0.001(2)
N3 0.0313(17) 0.0218(16) 0.0264(14) 0.0004(12) -0.0013(15) 0.0016(15)
B3 0.032(3) 0.028(3) 0.048(3) -0.006(2) 0.011(2) 0.004(2)
N4 0.0162(15) 0.0284(18) 0.0343(17) 0.0033(14) 0.0008(13) 0.0010(13)
B4 0.037(3) 0.022(3) 0.048(3) 0.003(2) 0.004(2) 0.000(2)
B5 0.026(2) 0.032(3) 0.040(3) -0.005(2) -0.001(2) -0.008(2)
B6 0.026(2) 0.044(3) 0.030(2) 0.005(2) -0.002(2) 0.003(2)
C7 0.023(2) 0.029(2) 0.051(3) -0.001(2) 0.0023(19) -0.0030(18)
C8 0.027(2) 0.031(2) 0.040(2) -0.0005(19) -0.0019(19) 0.0049(18)
B9 0.024(2) 0.030(2) 0.035(2) 0.0036(19) 0.001(2) -0.003(2)
B10 0.018(2) 0.035(3) 0.031(2) -0.001(2) -0.0020(19) -0.0016(19)
B11 0.022(2) 0.031(3) 0.039(3) 0.010(2) 0.0059(19) 0.0014(18)
B12 0.029(3) 0.029(2) 0.030(2) -0.0009(18) -0.002(2) 0.001(2)
C21 0.021(2) 0.042(3) 0.071(3) -0.003(2) 0.010(2) 0.0047(19)
C22 0.029(2) 0.031(3) 0.070(3) 0.001(2) 0.012(2) 0.0014(19)
C31 0.046(3) 0.047(3) 0.028(2) -0.0029(18) 0.000(2) 0.007(2)
C32 0.055(3) 0.030(2) 0.034(2) 0.0021(18) -0.004(2) 0.009(2)
C41 0.024(2) 0.041(3) 0.048(2) -0.002(2) -0.006(2) -0.0013(19)
C42 0.029(2) 0.043(3) 0.042(2) 0.006(2) 0.0075(19) -0.003(2)

loop_
_atom_type_symbol
_atom_type_description
_atom_type_scat_dispersion_real
_atom_type_scat_dispersion_imag
_atom_type_scat_source
C C 0.0033 0.0016 'International Tables Vol C Tables 4.2.6.8 and 6.1.1.4'
H H 0.0000 0.0000 'International Tables Vol C Tables 4.2.6.8 and 6.1.1.4'
B B 0.0013 0.0007 'International Tables Vol C Tables 4.2.6.8 and 6.1.1.4'
N N 0.0061 0.0033 'International Tables Vol C Tables 4.2.6.8 and 6.1.1.4'
P P 0.1023 0.0942 'International Tables Vol C Tables 4.2.6.8 and 6.1.1.4'

loop_
_geom_angle_atom_site_label_1
_geom_angle_atom_site_label_2
_geom_angle_atom_site_label_3
_geom_angle
N4 P1 N3 112.10(16)
N4 P1 N2 110.82(16)
N3 P1 N2 106.63(16)
N4 P1 N1 106.97(17)
N3 P1 N1 109.33(17)
N2 P1 N1 111.03(18)
B12 N1 P1 127.3(3)
B12 N1 H1 127(4)
P1 N1 H1 106(4)
B5 B1 B6 61.3(3)
B5 B1 B4 59.0(3)
B6 B1 B4 107.7(3)
B5 B1 B2 107.5(3)
B6 B1 B2 59.0(3)
B4 B1 B2 106.6(3)
B5 B1 B3 107.1(3)
B6 B1 B3 107.2(3)
B4 B1 B3 59.5(3)
B2 B1 B3 59.5(3)
B5 B1 H1' 122(2)
B6 B1 H1' 122(2)
B4 B1 H1' 122(2)
B2 B1 H1' 123(2)
B3 B1 H1' 122(2)
C22 N2 C21 113.8(3)
C22 N2 P1 124.6(3)
C21 N2 P1 121.5(3)
C7 B2 B6 102.5(3)
C7 B2 B3 59.0(3)
B6 B2 B3 108.8(4)
C7 B2 B1 103.3(3)
B6 B2 B1 60.2(3)
B3 B2 B1 60.3(3)
C7 B2 B11 56.0(2)
B6 B2 B11 60.6(3)
B3 B2 B11 107.3(3)
B1 B2 B11 108.0(3)
C7 B2 H2 121(2)
B6 B2 H2 126(2)
B3 B2 H2 120(2)
B1 B2 H2 128(2)
B11 B2 H2 119(2)
C32 N3 C31 112.8(3)
C32 N3 P1 121.8(2)
C31 N3 P1 124.2(3)
C7 B3 C8 53.1(2)
C7 B3 B4 101.1(3)
C8 B3 B4 58.2(3)
C7 B3 B2 57.9(3)
C8 B3 B2 101.0(3)
B4 B3 B2 107.5(3)
C7 B3 B1 102.4(3)
C8 B3 B1 102.6(3)
B4 B3 B1 60.0(3)
B2 B3 B1 60.2(3)
C7 B3 H3 124(2)
C8 B3 H3 120.1(19)
B4 B3 H3 121(2)
B2 B3 H3 127.9(19)
B1 B3 H3 129(2)
C42 N4 C41 114.4(3)
C42 N4 P1 122.1(3)
C41 N4 P1 121.6(3)
C8 B4 B5 102.4(3)
C8 B4 B3 59.1(3)
B5 B4 B3 108.8(3)
C8 B4 B1 103.5(3)
B5 B4 B1 60.2(3)
B3 B4 B1 60.4(3)
C8 B4 B9 55.8(2)
B5 B4 B9 60.2(3)
B3 B4 B9 106.9(3)
B1 B4 B9 107.4(3)
C8 B4 H4 122(2)
B5 B4 H4 128(2)
B3 B4 H4 117(2)
B1 B4 H4 125(2)
B9 B4 H4 122(2)
B4 B5 B1 60.8(3)
B4 B5 B10 111.1(3)
B1 B5 B10 109.6(3)
B4 B5 B9 61.8(3)
B1 B5 B9 109.1(3)
B10 B5 B9 59.8(2)
B4 B5 B6 107.6(3)
B1 B5 B6 59.5(3)
B10 B5 B6 59.5(3)
B9 B5 B6 105.5(3)
B4 B5 H5 122(2)
B1 B5 H5 121.1(19)
B10 B5 H5 119(2)
B9 B5 H5 122.7(19)
B6 B5 H5 122.3(19)
B2 B6 B1 60.8(3)
B2 B6 B10 110.8(3)
B1 B6 B10 109.2(3)
B2 B6 B11 61.5(3)
B1 B6 B11 109.1(3)
B10 B6 B11 60.3(3)
B2 B6 B5 107.3(3)
B1 B6 B5 59.2(3)
B10 B6 B5 59.3(3)
B11 B6 B5 105.8(3)
B2 B6 H6 121.2(17)
B1 B6 H6 121.3(17)
B10 B6 H6 119.6(17)
B11 B6 H6 122.1(18)
B5 B6 H6 123.0(18)
C8 C7 B11 112.6(3)
C8 C7 B2 113.7(3)
B11 C7 B2 66.1(3)
C8 C7 B3 63.7(3)
B11 C7 B3 119.2(3)
B2 C7 B3 63.1(3)
C8 C7 H7 118(2)
B11 C7 H7 117(2)
B2 C7 H7 119(2)
B3 C7 H7 115(2)
C7 C8 B9 111.9(3)
C7 C8 B4 112.7(3)
B9 C8 B4 65.8(3)
C7 C8 B3 63.2(3)
B9 C8 B3 118.2(3)
B4 C8 B3 62.6(3)
C7 C8 H8 119(3)
B9 C8 H8 118(2)
B4 C8 H8 118(3)
B3 C8 H8 115(2)
C8 B9 B10 106.9(3)
C8 B9 B5 102.7(3)
B10 B9 B5 59.7(3)
C8 B9 B4 58.4(3)
B10 B9 B4 107.8(3)
B5 B9 B4 58.0(3)
C8 B9 B12 88.5(3)
B10 B9 B12 53.2(2)
B5 B9 B12 112.2(3)
B4 B9 B12 137.3(3)
C8 B9 H9 119(2)
B10 B9 H9 128(2)
B5 B9 H9 126(2)
B4 B9 H9 117(2)
B12 B9 H9 102(2)
B12 B10 B5 132.2(3)
B12 B10 B9 72.7(3)
B5 B10 B9 60.5(3)
B12 B10 B6 131.6(3)
B5 B10 B6 61.2(3)
B9 B10 B6 107.4(3)
B12 B10 B11 71.9(3)
B5 B10 B11 107.5(3)
B9 B10 B11 102.0(3)
B6 B10 B11 60.6(3)
B12 B10 H10 102.8(17)
B5 B10 H10 115.8(17)
B9 B10 H10 133.7(17)
B6 B10 H10 108.6(16)
B11 B10 H10 120.8(17)
C7 B11 B10 105.8(3)
C7 B11 B6 101.8(3)
B10 B11 B6 59.1(2)
C7 B11 B2 57.9(3)
B10 B11 B2 107.0(3)
B6 B11 B2 57.9(3)
C7 B11 B12 88.6(3)
B10 B11 B12 53.2(2)
B6 B11 B12 111.7(3)
B2 B11 B12 136.9(3)
C7 B11 H11 120.7(19)
B10 B11 H11 130.1(19)
B6 B11 H11 121.4(18)
B2 B11 H11 112.3(18)
B12 B11 H11 108.0(17)
N1 B12 B10 111.0(3)
N1 B12 B11 130.4(3)
B10 B12 B11 55.0(2)
N1 B12 B9 130.4(3)
B10 B12 B9 54.1(2)
B11 B12 B9 83.2(2)
N1 B12 H12 109.3(17)
B10 B12 H12 139.7(17)
B11 B12 H12 97.1(17)
B9 B12 H12 98.8(17)
N2 C21 H21A 109.5
N2 C21 H21B 109.5
H21A C21 H21B 109.5
N2 C21 H21C 109.5
H21A C21 H21C 109.5
H21B C21 H21C 109.5
N2 C22 H22A 109.5
N2 C22 H22B 109.5
H22A C22 H22B 109.5
N2 C22 H22C 109.5
H22A C22 H22C 109.5
H22B C22 H22C 109.5
N3 C31 H31A 109.5
N3 C31 H31B 109.5
H31A C31 H31B 109.5
N3 C31 H31C 109.5
H31A C31 H31C 109.5
H31B C31 H31C 109.5
N3 C32 H32A 109.5
N3 C32 H32B 109.5
H32A C32 H32B 109.5
N3 C32 H32C 109.5
H32A C32 H32C 109.5
H32B C32 H32C 109.5
N4 C41 H41A 109.5
N4 C41 H41B 109.5
H41A C41 H41B 109.5
N4 C41 H41C 109.5
H41A C41 H41C 109.5
H41B C41 H41C 109.5
N4 C42 H42A 109.5
N4 C42 H42B 109.5
H42A C42 H42B 109.5
N4 C42 H42C 109.5
H42A C42 H42C 109.5
H42B C42 H42C 109.5

loop_
_geom_bond_atom_site_label_1
_geom_bond_atom_site_label_2
_geom_bond_distance
P1 N4 1.625(3)
P1 N3 1.626(3)
P1 N2 1.627(3)
P1 N1 1.651(3)
N1 B12 1.506(6)
N1 H1 0.75(4)
B1 B5 1.774(7)
B1 B6 1.779(7)
B1 B4 1.784(7)
B1 B2 1.789(7)
B1 B3 1.791(7)
B1 H1' 1.08(4)
N2 C22 1.461(5)
N2 C21 1.469(5)
B2 C7 1.689(7)
B2 B6 1.757(7)
B2 B3 1.777(7)
B2 B11 1.822(7)
B2 H2 1.14(4)
N3 C32 1.472(5)
N3 C31 1.477(4)
B3 C7 1.708(6)
B3 C8 1.715(6)
B3 B4 1.775(7)
B3 H3 1.12(4)
N4 C42 1.469(5)
N4 C41 1.479(5)
B4 C8 1.699(6)
B4 B5 1.753(7)
B4 B9 1.821(7)
B4 H4 1.06(4)
B5 B10 1.776(6)
B5 B9 1.792(6)
B5 B6 1.811(7)
B5 H5 1.14(4)
B6 B10 1.781(6)
B6 B11 1.806(7)
B6 H6 1.12(3)
C7 C8 1.530(6)
C7 B11 1.654(6)
C7 H7 1.05(4)
C8 B9 1.651(6)
C8 H8 0.98(4)
B9 B10 1.779(6)
B9 B12 2.099(6)
B9 H9 1.14(4)
B10 B12 1.761(6)
B10 B11 1.802(6)
B10 H10 1.16(3)
B11 B12 2.091(6)
B11 H11 1.10(4)
B12 H12 1.18(4)
C21 H21A 0.9800
C21 H21B 0.9800
C21 H21C 0.9800
C22 H22A 0.9800
C22 H22B 0.9800
C22 H22C 0.9800
C31 H31A 0.9800
C31 H31B 0.9800
C31 H31C 0.9800
C32 H32A 0.9800
C32 H32B 0.9800
C32 H32C 0.9800
C41 H41A 0.9800
C41 H41B 0.9800
C41 H41C 0.9800
C42 H42A 0.9800
C42 H42B 0.9800
C42 H42C 0.9800
